data_4114883
loop_
_publ_author_name
'Timothy J. Boyle'
'Judith M. Segall'
'Todd M. Alam'
'Mark A. Rodriguez'
'Jessica M. Santana'

_publ_section_title
;
 Chemistry of a Novel Family of Tridentate Alkoxy Tin(II) Clusters
;
_journal_name_full 'Journal of the American Chemical Society'
_journal_page_first 6904
_journal_page_last 6913
_journal_paper_doi 10.1021/ja0202309
_journal_volume 124
_journal_year 2002
_chemical_formula_sum 'C24 H32 O8 Sn4'
_chemical_formula_weight 923.26
_chemical_name_common Sn4(THME)2(OMP)2
_chemical_name_systematic
; 
 ? 
;
_space_group_IT_number 61
_symmetry_cell_setting orthorhombic
_symmetry_space_group_name_Hall '-P 2ac 2ab'
_symmetry_space_group_name_H-M 'P b c a'
_atom_sites_solution_hydrogens geom
_atom_sites_solution_primary direct
_atom_sites_solution_secondary difmap
_audit_creation_method SHELXL-97
_cell_angle_alpha 90.00
_cell_angle_beta 90.00
_cell_angle_gamma 90.00
_cell_formula_units_Z 8
_cell_length_a 20.967(4)
_cell_length_b 8.9897(15)
_cell_length_c 29.726(5)
_cell_measurement_temperature 168(2)
_cell_volume 5603.0(17)
_computing_cell_refinement 'Bruker SMART'
_computing_data_collection 'Bruker SMART'
_computing_data_reduction 'Bruker SHELXTL'
_computing_molecular_graphics 'Bruker SHELXTL'
_computing_publication_material 'Bruker SHELXTL'
_computing_structure_refinement 'SHELXL-97 (Sheldrick, 1997)'
_computing_structure_solution 'SHELXS-97 (Sheldrick, 1990)'
_diffrn_ambient_temperature 168(2)
_diffrn_measured_fraction_theta_full 1.000
_diffrn_measured_fraction_theta_max 1.000
_diffrn_measurement_device_type 'CCD area detector'
_diffrn_measurement_method 'phi and omega scans'
_diffrn_radiation_monochromator graphite
_diffrn_radiation_source 'fine-focus sealed tube'
_diffrn_radiation_type MoK\a
_diffrn_radiation_wavelength 0.71073
_diffrn_reflns_av_R_equivalents 0.0700
_diffrn_reflns_av_sigmaI/netI 0.0473
_diffrn_reflns_limit_h_max 23
_diffrn_reflns_limit_h_min -23
_diffrn_reflns_limit_k_max 9
_diffrn_reflns_limit_k_min -9
_diffrn_reflns_limit_l_max 33
_diffrn_reflns_limit_l_min -33
_diffrn_reflns_number 32538
_diffrn_reflns_theta_full 23.29
_diffrn_reflns_theta_max 23.29
_diffrn_reflns_theta_min 1.37
_exptl_absorpt_coefficient_mu 3.569
_exptl_absorpt_correction_type SADABS
_exptl_crystal_colour colorless
_exptl_crystal_density_diffrn 2.189
_exptl_crystal_description prismatic
_exptl_crystal_F_000 3520
_exptl_crystal_size_max .2
_exptl_crystal_size_min .1
_refine_diff_density_max 0.966
_refine_diff_density_min -0.496
_refine_diff_density_rms 0.130
_refine_ls_extinction_method none
_refine_ls_goodness_of_fit_ref 1.028
_refine_ls_hydrogen_treatment mixed
_refine_ls_matrix_type full
_refine_ls_number_parameters 329
_refine_ls_number_reflns 4026
_refine_ls_number_restraints 0
_refine_ls_restrained_S_all 1.028
_refine_ls_R_factor_all 0.0576
_refine_ls_R_factor_gt 0.0356
_refine_ls_shift/su_max 0.002
_refine_ls_shift/su_mean 0.000
_refine_ls_structure_factor_coef Fsqd
_refine_ls_weighting_details 'calc w=1/[\s^2^(Fo^2^)+(0.0325P)^2^+0.0000P] where P=(Fo^2^+2Fc^2^)/3'
_refine_ls_weighting_scheme calc
_refine_ls_wR_factor_gt 0.0653
_refine_ls_wR_factor_ref 0.0699
_reflns_number_gt 3097
_reflns_number_total 4026
_reflns_threshold_expression >2sigma(I)
_cod_data_source_file ja0202309_12.cif
_cod_data_source_block enc002ss_structure_9_OMP
_cod_original_cell_volume 5603.1(16)
_cod_database_code 4114883

loop_
_symmetry_equiv_pos_as_xyz
'x, y, z'
'-x+1/2, -y, z+1/2'
'-x, y+1/2, -z+1/2'
'x+1/2, -y+1/2, -z'
'-x, -y, -z'
'x-1/2, y, -z-1/2'
'x, -y-1/2, z-1/2'
'-x-1/2, y-1/2, z'

loop_
_atom_site_label
_atom_site_type_symbol
_atom_site_fract_x
_atom_site_fract_y
_atom_site_fract_z
_atom_site_U_iso_or_equiv
_atom_site_adp_type
_atom_site_occupancy
_atom_site_symmetry_multiplicity
_atom_site_calc_flag
_atom_site_refinement_flags
Sn1 Sn 1.01721(2) 0.65138(5) 0.410802(16) 0.02700(14) Uani 1 1 d .
Sn2 Sn 0.95451(2) 0.37168(5) 0.337163(16) 0.02389(14) Uani 1 1 d .
Sn3 Sn 0.79849(2) 0.53000(6) 0.352284(17) 0.03190(15) Uani 1 1 d .
Sn4 Sn 0.86346(3) 0.80259(6) 0.425171(18) 0.03635(16) Uani 1 1 d .
O1 O 1.0095(2) 0.3888(5) 0.40307(14) 0.0255(11) Uani 1 1 d .
O2 O 0.8738(2) 0.3974(5) 0.38004(14) 0.0275(12) Uani 1 1 d .
O3 O 0.7972(2) 0.6129(6) 0.42202(16) 0.0367(13) Uani 1 1 d .
O4 O 0.9278(2) 0.6249(5) 0.44295(15) 0.0298(12) Uani 1 1 d .
O5 O 0.8724(2) 0.4795(5) 0.29541(15) 0.0277(12) Uani 1 1 d .
O6 O 0.8502(2) 0.7319(5) 0.35643(15) 0.0293(12) Uani 1 1 d .
O7 O 0.9598(2) 0.8487(5) 0.39827(15) 0.0309(12) Uani 1 1 d .
O8 O 0.9805(2) 0.5977(5) 0.34521(14) 0.0223(11) Uani 1 1 d .
C1 C 1.0680(4) 0.3242(8) 0.4057(3) 0.037(2) Uani 1 1 d .
C2 C 1.1197(4) 0.3889(10) 0.3777(3) 0.052(2) Uani 1 1 d .
H2 H 1.1105 0.4677 0.3574 0.062 Uiso 1 1 calc R
C3 C 1.1791(5) 0.3362(11) 0.3810(3) 0.075(3) Uani 1 1 d .
H3 H 1.2129 0.3783 0.3640 0.089 Uiso 1 1 calc R
C4 C 1.1904(5) 0.2150(11) 0.4110(3) 0.062(3) Uani 1 1 d .
H4 H 1.2329 0.1794 0.4136 0.074 Uiso 1 1 calc R
C5 C 1.1452(4) 0.1479(12) 0.4355(3) 0.061(3) Uani 1 1 d .
H5 H 1.1548 0.0642 0.4538 0.074 Uiso 1 1 calc R
C6 C 1.0811(5) 0.2082(10) 0.4330(3) 0.053(2) Uani 1 1 d .
C7 C 1.0322(4) 0.1404(9) 0.4590(3) 0.059(3) Uani 1 1 d .
H7A H 1.0154 0.2125 0.4807 0.089 Uiso 1 1 calc R
H7B H 1.0497 0.0546 0.4751 0.089 Uiso 1 1 calc R
H7C H 0.9977 0.1074 0.4390 0.089 Uiso 1 1 calc R
C8 C 0.8639(4) 0.3172(8) 0.4213(2) 0.0348(19) Uani 1 1 d .
H8A H 0.9010 0.2512 0.4264 0.042 Uiso 1 1 calc R
H8B H 0.8259 0.2531 0.4178 0.042 Uiso 1 1 calc R
C9 C 0.7957(4) 0.5147(9) 0.4591(3) 0.043(2) Uani 1 1 d .
H9A H 0.7573 0.4513 0.4567 0.052 Uiso 1 1 calc R
H9B H 0.7918 0.5739 0.4871 0.052 Uiso 1 1 calc R
C10 C 0.9134(3) 0.5083(8) 0.4747(2) 0.0330(19) Uani 1 1 d .
H10A H 0.9066 0.5538 0.5047 0.040 Uiso 1 1 calc R
H10B H 0.9509 0.4417 0.4770 0.040 Uiso 1 1 calc R
C11 C 0.8547(3) 0.4139(8) 0.4629(2) 0.0324(19) Uani 1 1 d .
C12 C 0.8433(4) 0.3079(9) 0.5026(2) 0.044(2) Uani 1 1 d .
H12A H 0.8034 0.2533 0.4979 0.065 Uiso 1 1 calc R
H12B H 0.8405 0.3654 0.5306 0.065 Uiso 1 1 calc R
H12C H 0.8788 0.2373 0.5047 0.065 Uiso 1 1 calc R
C13 C 0.8500(3) 0.3890(8) 0.2621(2) 0.0293(18) Uani 1 1 d .
C14 C 0.8257(4) 0.2484(8) 0.2730(3) 0.039(2) Uani 1 1 d .
H14 H 0.8245 0.2172 0.3035 0.046 Uiso 1 1 calc R
C15 C 0.8034(4) 0.1544(9) 0.2396(3) 0.048(2) Uani 1 1 d .
H15 H 0.7876 0.0586 0.2471 0.057 Uiso 1 1 calc R
C16 C 0.8043(4) 0.2000(10) 0.1957(3) 0.047(2) Uani 1 1 d .
H16 H 0.7885 0.1364 0.1728 0.057 Uiso 1 1 calc R
C17 C 0.8284(4) 0.3386(10) 0.1848(3) 0.045(2) Uani 1 1 d .
H17 H 0.8298 0.3680 0.1541 0.054 Uiso 1 1 calc R
C18 C 0.8504(3) 0.4360(8) 0.2176(3) 0.0334(19) Uani 1 1 d .
C19 C 0.8724(4) 0.5887(9) 0.2051(3) 0.044(2) Uani 1 1 d .
H19A H 0.8767 0.5956 0.1723 0.066 Uiso 1 1 calc R
H19B H 0.9137 0.6086 0.2193 0.066 Uiso 1 1 calc R
H19C H 0.8411 0.6620 0.2155 0.066 Uiso 1 1 calc R
C20 C 0.8721(3) 0.8159(8) 0.3185(2) 0.0338(19) Uani 1 1 d .
H20A H 0.8502 0.9135 0.3187 0.041 Uiso 1 1 calc R
H20B H 0.8588 0.7632 0.2908 0.041 Uiso 1 1 calc R
C21 C 0.9653(4) 0.9288(8) 0.3571(2) 0.0324(19) Uani 1 1 d .
H21A H 1.0105 0.9572 0.3528 0.039 Uiso 1 1 calc R
H21B H 0.9401 1.0216 0.3595 0.039 Uiso 1 1 calc R
C22 C 0.9825(3) 0.7041(7) 0.3094(2) 0.0275(17) Uani 1 1 d .
H22A H 0.9680 0.6544 0.2815 0.033 Uiso 1 1 calc R
H22B H 1.0274 0.7342 0.3048 0.033 Uiso 1 1 calc R
C23 C 0.9430(3) 0.8431(7) 0.3159(2) 0.0282(18) Uani 1 1 d .
C24 C 0.9545(4) 0.9413(8) 0.2746(2) 0.037(2) Uani 1 1 d .
H24A H 1.0005 0.9558 0.2705 0.055 Uiso 1 1 calc R
H24B H 0.9339 1.0380 0.2791 0.055 Uiso 1 1 calc R
H24C H 0.9366 0.8930 0.2479 0.055 Uiso 1 1 calc R

loop_
_atom_site_aniso_label
_atom_site_aniso_U_11
_atom_site_aniso_U_22
_atom_site_aniso_U_33
_atom_site_aniso_U_23
_atom_site_aniso_U_13
_atom_site_aniso_U_12
Sn1 0.0236(3) 0.0272(3) 0.0302(3) -0.0028(2) -0.0014(2) -0.0050(2)
Sn2 0.0241(3) 0.0198(3) 0.0277(3) -0.0005(2) -0.0009(2) -0.0010(2)
Sn3 0.0197(3) 0.0428(3) 0.0332(3) 0.0013(3) -0.0012(2) -0.0012(3)
Sn4 0.0338(3) 0.0376(3) 0.0377(3) -0.0088(3) 0.0067(3) 0.0069(3)
O1 0.021(3) 0.026(3) 0.030(3) 0.002(2) -0.003(2) 0.003(2)
O2 0.027(3) 0.034(3) 0.022(3) 0.004(2) -0.003(2) -0.003(2)
O3 0.025(3) 0.048(3) 0.036(3) -0.002(3) 0.004(2) -0.001(2)
O4 0.020(3) 0.037(3) 0.033(3) -0.004(2) 0.001(2) -0.005(2)
O5 0.029(3) 0.031(3) 0.023(3) -0.003(2) -0.006(2) -0.001(2)
O6 0.026(3) 0.031(3) 0.030(3) -0.002(2) 0.001(2) 0.005(2)
O7 0.034(3) 0.026(3) 0.033(3) -0.006(2) 0.005(2) -0.008(2)
O8 0.025(3) 0.017(3) 0.025(3) 0.001(2) 0.000(2) -0.005(2)
C1 0.050(6) 0.030(5) 0.031(5) -0.006(4) -0.014(4) 0.002(4)
C2 0.033(5) 0.057(6) 0.066(6) -0.029(5) -0.007(5) 0.013(5)
C3 0.065(8) 0.080(8) 0.078(8) -0.015(6) -0.008(6) 0.004(6)
C4 0.064(7) 0.073(7) 0.048(6) -0.010(5) -0.020(5) 0.030(6)
C5 0.042(6) 0.083(8) 0.059(7) -0.042(6) -0.017(5) 0.033(6)
C6 0.068(7) 0.049(6) 0.042(6) -0.017(5) 0.003(5) -0.008(5)
C7 0.070(7) 0.047(6) 0.061(6) -0.011(5) -0.016(5) -0.007(5)
C8 0.029(5) 0.041(5) 0.034(5) 0.005(4) 0.001(4) -0.006(4)
C9 0.025(5) 0.068(6) 0.037(5) 0.005(5) 0.008(4) -0.009(4)
C10 0.019(4) 0.046(5) 0.034(5) 0.000(4) 0.002(3) -0.008(4)
C11 0.023(5) 0.042(5) 0.032(5) 0.003(4) -0.002(3) -0.016(4)
C12 0.031(5) 0.064(6) 0.036(5) 0.009(4) -0.004(4) -0.021(4)
C13 0.021(4) 0.039(5) 0.028(5) 0.008(4) -0.006(3) 0.003(4)
C14 0.045(5) 0.035(5) 0.036(5) 0.000(4) -0.006(4) -0.001(4)
C15 0.040(5) 0.038(5) 0.065(6) 0.000(5) -0.015(5) 0.000(4)
C16 0.046(6) 0.052(6) 0.044(6) -0.011(5) -0.022(4) 0.003(5)
C17 0.032(5) 0.069(7) 0.034(5) -0.003(5) -0.008(4) 0.011(5)
C18 0.018(4) 0.038(5) 0.044(5) 0.000(4) -0.004(4) 0.003(4)
C19 0.037(5) 0.057(6) 0.038(5) 0.006(4) 0.000(4) -0.003(4)
C20 0.039(5) 0.024(4) 0.038(5) 0.010(4) 0.004(4) 0.002(4)
C21 0.043(5) 0.019(4) 0.035(5) -0.002(4) 0.006(4) -0.006(4)
C22 0.030(4) 0.025(4) 0.028(4) 0.000(3) 0.004(3) -0.005(4)
C23 0.023(4) 0.028(4) 0.034(4) 0.012(4) 0.002(3) 0.003(3)
C24 0.042(5) 0.025(4) 0.044(5) 0.003(4) -0.002(4) 0.002(4)

loop_
_atom_type_symbol
_atom_type_description
_atom_type_scat_dispersion_real
_atom_type_scat_dispersion_imag
_atom_type_scat_source
C C 0.0033 0.0016 'International Tables Vol C Tables 4.2.6.8 and 6.1.1.4'
H H 0.0000 0.0000 'International Tables Vol C Tables 4.2.6.8 and 6.1.1.4'
O O 0.0106 0.0060 'International Tables Vol C Tables 4.2.6.8 and 6.1.1.4'
Sn Sn -0.6537 1.4246 'International Tables Vol C Tables 4.2.6.8 and 6.1.1.4'

loop_
_geom_angle_atom_site_label_1
_geom_angle_atom_site_label_2
_geom_angle_atom_site_label_3
_geom_angle
O4 Sn1 O8 93.85(17)
O4 Sn1 O7 71.26(17)
O8 Sn1 O7 80.19(16)
O4 Sn1 O1 82.65(17)
O8 Sn1 O1 70.44(15)
O7 Sn1 O1 139.04(16)
O8 Sn2 O2 91.86(16)
O8 Sn2 O1 73.00(16)
O2 Sn2 O1 83.12(16)
O8 Sn2 O5 81.44(16)
O2 Sn2 O5 71.78(16)
O1 Sn2 O5 143.39(15)
O6 Sn3 O2 94.42(17)
O6 Sn3 O3 70.24(18)
O2 Sn3 O3 80.51(17)
O6 Sn3 O5 82.49(16)
O2 Sn3 O5 71.45(16)
O3 Sn3 O5 138.98(17)
O4 Sn4 O6 95.44(17)
O4 Sn4 O3 80.33(17)
O6 Sn4 O3 69.54(17)
O4 Sn4 O7 69.86(17)
O6 Sn4 O7 80.24(16)
O3 Sn4 O7 134.93(17)
C1 O1 Sn2 118.5(4)
C1 O1 Sn1 110.9(4)
Sn2 O1 Sn1 100.65(16)
C8 O2 Sn2 124.8(4)
C8 O2 Sn3 120.0(4)
Sn2 O2 Sn3 114.53(19)
C9 O3 Sn4 117.7(4)
C9 O3 Sn3 121.6(5)
Sn4 O3 Sn3 107.1(2)
C10 O4 Sn1 124.2(4)
C10 O4 Sn4 124.5(4)
Sn1 O4 Sn4 111.1(2)
C13 O5 Sn2 113.1(4)
C13 O5 Sn3 114.3(4)
Sn2 O5 Sn3 100.67(17)
C20 O6 Sn3 124.7(4)
C20 O6 Sn4 123.3(4)
Sn3 O6 Sn4 111.9(2)
C21 O7 Sn1 120.9(4)
C21 O7 Sn4 118.7(4)
Sn1 O7 Sn4 106.91(19)
C22 O8 Sn2 124.4(4)
C22 O8 Sn1 120.9(4)
Sn2 O8 Sn1 114.19(19)
C6 C1 O1 123.3(8)
C6 C1 C2 119.4(8)
O1 C1 C2 117.3(7)
C3 C2 C1 119.9(9)
C2 C3 C4 118.2(10)
C5 C4 C3 124.5(10)
C4 C5 C6 117.3(10)
C1 C6 C7 120.7(9)
C1 C6 C5 120.6(9)
C7 C6 C5 118.7(9)
O2 C8 C11 115.2(6)
O3 C9 C11 114.1(6)
O4 C10 C11 114.9(6)
C8 C11 C12 106.8(6)
C8 C11 C10 113.5(6)
C12 C11 C10 107.0(6)
C8 C11 C9 112.2(6)
C12 C11 C9 107.3(6)
C10 C11 C9 109.6(6)
O5 C13 C18 120.5(7)
O5 C13 C14 119.8(6)
C18 C13 C14 119.7(7)
C15 C14 C13 120.6(7)
C16 C15 C14 119.7(8)
C15 C16 C17 120.0(8)
C16 C17 C18 121.6(8)
C17 C18 C13 118.4(7)
C17 C18 C19 120.5(7)
C13 C18 C19 121.1(7)
O6 C20 C23 116.2(6)
O7 C21 C23 114.2(5)
O8 C22 C23 116.2(5)
C20 C23 C22 114.3(6)
C20 C23 C21 110.1(6)
C22 C23 C21 110.7(6)
C20 C23 C24 106.9(6)
C22 C23 C24 106.7(6)
C21 C23 C24 107.7(6)

loop_
_geom_bond_atom_site_label_1
_geom_bond_atom_site_label_2
_geom_bond_distance
Sn1 O4 2.117(4)
Sn1 O8 2.151(4)
Sn1 O7 2.176(5)
Sn1 O1 2.377(4)
Sn2 O8 2.117(4)
Sn2 O2 2.130(4)
Sn2 O1 2.278(4)
Sn2 O5 2.333(4)
Sn3 O6 2.118(5)
Sn3 O2 2.144(4)
Sn3 O3 2.203(5)
Sn3 O5 2.338(4)
Sn4 O4 2.157(5)
Sn4 O6 2.158(4)
Sn4 O3 2.202(5)
Sn4 O7 2.211(4)
O1 C1 1.360(9)
O2 C8 1.439(8)
O3 C9 1.413(8)
O4 C10 1.444(8)
O5 C13 1.364(8)
O6 C20 1.433(8)
O7 C21 1.425(8)
O8 C22 1.433(7)
C1 C6 1.349(11)
C1 C2 1.486(11)
C2 C3 1.337(11)
C3 C4 1.426(13)
C4 C5 1.340(13)
C5 C6 1.451(12)
C6 C7 1.422(11)
C8 C11 1.524(10)
C9 C11 1.538(10)
C10 C11 1.535(9)
C11 C12 1.535(10)
C13 C18 1.390(10)
C13 C14 1.401(10)
C14 C15 1.385(10)
C15 C16 1.366(11)
C16 C17 1.383(11)
C17 C18 1.389(10)
C18 C19 1.495(10)
C20 C23 1.509(9)
C21 C23 1.521(9)
C22 C23 1.511(9)
C23 C24 1.530(9)
